data_7017175
loop_
_publ_author_name
'Little, Marc A.'
'Ronson, Tanya K.'
'Hardie, Michaele J.'

_publ_section_title
;
 New coordination polymers with extended arm cyclotriguaiacyclene ligands:
 1D chains, and interpenetrating or polycatenating 2D
 (4(2).6(2))(4.6(2))(2) networks.
;
_journal_issue 45
_journal_name_full 'Dalton transactions (Cambridge, England : 2003)'
_journal_page_first 12217
_journal_page_last 12227
_journal_paper_doi 10.1039/c1dt10662g
_journal_volume 40
_journal_year 2011
_chemical_formula_sum 'C73.5 H81.5 Co N11.5 O22'
_chemical_formula_weight 1536.93
_chemical_name_common
;
diaquonitrito((+-)-2,7,12-trimethoxy-3,8,13-tris(3-(4-
pyridyl)benzoyl)-10,15-dihydro-5H-tribenzo(a,d,g)cyclononane)cobalt(ii)
nitrate
;
_chemical_name_systematic
;
diaquonitrito[(+-)-2,7,12-trimethoxy-3,8,13-
tris[3-(4-pyridyl)benzoyl]-10,15-dihydro-5H-
tribenzo[a,d,g]cyclononane]cobalt(II) nitrate
;
_space_group_IT_number 2
_symmetry_cell_setting triclinic
_symmetry_space_group_name_Hall '-P 1'
_symmetry_space_group_name_H-M 'P -1'
_atom_sites_solution_hydrogens geom
_atom_sites_solution_primary direct
_atom_sites_solution_secondary difmap
_audit_creation_method SHELXL-97
_cell_angle_alpha 105.58(3)
_cell_angle_beta 94.60(3)
_cell_angle_gamma 94.50(3)
_cell_formula_units_Z 2
_cell_length_a 11.379(2)
_cell_length_b 18.072(4)
_cell_length_c 21.416(4)
_cell_measurement_temperature 173(2)
_cell_volume 4205.5(16)
_computing_cell_refinement 'CrystalClear-SM Expert 2.0 rc13 (Rigaku, 2009)'
_computing_data_collection 'CrystalClear-SM Expert 2.0 rc13 (Rigaku, 2009)'
_computing_data_reduction 'CrystalClear-SM Expert 2.0 rc13 (Rigaku, 2009)'
_computing_molecular_graphics 'X-Seed (Barbour)'
_computing_structure_refinement 'SHELXL-97 (Sheldrick, 1997)'
_computing_structure_solution 'SHELXS-97 (Sheldrick, 1990)'
_diffrn_ambient_temperature 173(2)
_diffrn_measured_fraction_theta_full 0.915
_diffrn_measured_fraction_theta_max 0.915
_diffrn_measurement_device_type 'Rigaku Saturn CCD'
_diffrn_measurement_method 'profile data from \w-scans'
_diffrn_radiation_source 'Diamond Light Source station I19'
_diffrn_radiation_type synchrotron
_diffrn_radiation_wavelength 0.68890
_diffrn_reflns_av_R_equivalents 0.0853
_diffrn_reflns_av_sigmaI/netI 0.1090
_diffrn_reflns_limit_h_max 12
_diffrn_reflns_limit_h_min -13
_diffrn_reflns_limit_k_max 21
_diffrn_reflns_limit_k_min -22
_diffrn_reflns_limit_l_max 26
_diffrn_reflns_limit_l_min -23
_diffrn_reflns_number 21516
_diffrn_reflns_theta_full 25.00
_diffrn_reflns_theta_max 25.00
_diffrn_reflns_theta_min 1.27
_exptl_absorpt_coefficient_mu 0.278
_exptl_absorpt_correction_T_max 0.9872
_exptl_absorpt_correction_T_min 0.9622
_exptl_absorpt_correction_type multi-scan
_exptl_crystal_colour needle
_exptl_crystal_density_diffrn 1.214
_exptl_crystal_density_method 'not measured'
_exptl_crystal_description pink
_exptl_crystal_F_000 1612
_exptl_crystal_size_max 0.15
_exptl_crystal_size_mid 0.10
_exptl_crystal_size_min 0.05
_platon_squeeze_details
;
TGA analysis indicates that the crystals contain
nine additional dimethylformamide molecules per
unit cell that were not located crystallographically.
These were included in formula, etc.
;
_refine_diff_density_max 0.924
_refine_diff_density_min -0.742
_refine_diff_density_rms 0.099
_refine_ls_extinction_method none
_refine_ls_goodness_of_fit_ref 1.359
_refine_ls_hydrogen_treatment constr
_refine_ls_matrix_type full
_refine_ls_number_parameters 704
_refine_ls_number_reflns 14861
_refine_ls_number_restraints 2
_refine_ls_restrained_S_all 1.359
_refine_ls_R_factor_all 0.1413
_refine_ls_R_factor_gt 0.1117
_refine_ls_shift/su_max 0.000
_refine_ls_shift/su_mean 0.000
_refine_ls_structure_factor_coef Fsqd
_refine_ls_weighting_details 'calc w=1/[\s^2^(Fo^2^)+(0.1000P)^2^+0.0000P] where P=(Fo^2^+2Fc^2^)/3'
_refine_ls_weighting_scheme calc
_refine_ls_wR_factor_gt 0.2713
_refine_ls_wR_factor_ref 0.2963
_reflns_number_gt 7779
_reflns_number_total 14861
_reflns_threshold_expression >2sigma(I)
_cod_data_source_file c1dt10662g.txt
_cod_data_source_block complex6_new
_cod_depositor_comments
;
The following automatic conversions were performed:

'_symmetry_cell_setting' value 'Triclinic' changed to 'triclinic'
according to /home/saulius/struct/CIF-dictionaries/cif_core.dic
dictionary named 'cif_core.dic' version 2.4.1 from 2010-06-29.

Automatic conversion script
Id: cif_fix_values 1715 2011-07-08 13:25:40Z adriana 
;
_cod_original_cell_volume 4205.5(14)
_cod_original_sg_symbol_H-M P-1
_cod_original_formula_sum 'C73.50 H81.50 Co N11.50 O22'
_cod_database_code 7017175

loop_
_symmetry_equiv_pos_as_xyz
'x, y, z'
'-x, -y, -z'

loop_
_atom_site_label
_atom_site_type_symbol
_atom_site_fract_x
_atom_site_fract_y
_atom_site_fract_z
_atom_site_U_iso_or_equiv
_atom_site_adp_type
_atom_site_occupancy
_atom_site_symmetry_multiplicity
_atom_site_calc_flag
_atom_site_refinement_flags
_atom_site_disorder_assembly
_atom_site_disorder_group
Co1 Co 1.54438(16) -0.47499(8) 0.52688(8) 0.0816(5) Uani 0.50 1 d P . .
O1 O 0.4759(2) 0.10021(15) 0.47310(12) 0.0513(7) Uani 1 1 d . . .
N1 N 0.0931(3) -0.0048(2) 0.09082(17) 0.0603(9) Uani 1 1 d . . .
C1 C 0.7608(4) 0.2077(2) 0.54889(18) 0.0510(10) Uani 1 1 d . . .
Co2 Co 0.0000 0.0000 0.0000 0.0569(3) Uani 1 2 d S . .
O2 O 0.3977(2) 0.22109(19) 0.55609(15) 0.0718(9) Uani 1 1 d . . .
N2 N 0.1230(3) 0.0902(2) 0.98981(18) 0.0681(10) Uani 1 1 d . . .
C2 C 0.6734(3) 0.1534(2) 0.50909(18) 0.0473(9) Uani 1 1 d . . .
H2 H 0.6969 0.1102 0.4782 0.057 Uiso 1 1 calc R . .
O3 O 0.6913(3) 0.33441(17) 0.85662(14) 0.0652(8) Uani 1 1 d . . .
C3 C 0.5589(4) 0.1597(2) 0.51260(18) 0.0510(9) Uani 1 1 d . . .
O4 O 0.8909(3) 0.28083(19) 0.89111(15) 0.0707(8) Uani 1 1 d . . .
C4 C 0.5159(4) 0.2206(3) 0.5569(2) 0.0597(11) Uani 1 1 d . . .
O5 O 1.0398(2) -0.01345(19) 0.67499(13) 0.0662(8) Uani 1 1 d . . .
C5 C 0.6013(4) 0.2749(2) 0.5979(2) 0.0573(10) Uani 1 1 d . . .
H5 H 0.5758 0.3173 0.6288 0.069 Uiso 1 1 calc R . .
O6 O 0.9117(3) -0.06495(19) 0.56040(15) 0.0695(8) Uani 1 1 d . . .
C6 C 0.7207(4) 0.2701(2) 0.59586(19) 0.0526(10) Uani 1 1 d . . .
O7 O 0.4525(3) 0.1691(2) 0.40230(16) 0.0853(11) Uani 1 1 d . . .
C7 C 0.8065(4) 0.3289(3) 0.6440(2) 0.0577(10) Uani 1 1 d . . .
H7A H 0.8817 0.3338 0.6244 0.069 Uiso 1 1 calc R . .
H7B H 0.7743 0.3796 0.6527 0.069 Uiso 1 1 calc R . .
O8 O 0.6339(3) 0.20969(18) 0.83977(16) 0.0692(8) Uani 1 1 d . . .
C8 C 0.8319(3) 0.3103(3) 0.70635(19) 0.0564(10) Uani 1 1 d . . .
O9 O 1.1776(3) -0.04120(18) 0.60574(14) 0.0655(8) Uani 1 1 d . . .
C9 C 0.7532(4) 0.3271(2) 0.75154(19) 0.0546(10) Uani 1 1 d . . .
H9 H 0.6821 0.3474 0.7411 0.066 Uiso 1 1 calc R . .
O10 O -0.1012(3) 0.08235(19) 0.05343(13) 0.0680(8) Uani 1 1 d . . .
C10 C 0.7745(4) 0.3155(2) 0.8113(2) 0.0576(11) Uani 1 1 d . . .
O11 O 1.6862(7) -0.3953(4) 0.5292(4) 0.088(2) Uiso 0.50 1 d P . .
C11 C 0.8772(4) 0.2888(3) 0.8296(2) 0.0596(11) Uani 1 1 d . . .
O12 O 1.3714(12) -0.5343(7) 0.4806(6) 0.142(4) Uiso 0.50 1 d P . 1
C12 C 0.9573(4) 0.2716(3) 0.7858(2) 0.0608(11) Uani 1 1 d . . .
H12 H 1.0294 0.2530 0.7974 0.073 Uiso 1 1 calc R . .
O13 O 1.5077(6) -0.5459(3) 0.5733(3) 0.162(2) Uani 1 1 d D . .
C13 C 0.9340(4) 0.2812(2) 0.7237(2) 0.0587(11) Uani 1 1 d . . .
O14 O 1.6570(6) -0.4861(3) 0.6201(3) 0.0680(16) Uani 0.50 1 d PD . .
C14 C 1.0253(4) 0.2523(3) 0.6757(2) 0.0605(11) Uani 1 1 d . . .
H14A H 1.0269 0.2828 0.6436 0.073 Uiso 1 1 calc R . .
H14B H 1.1052 0.2599 0.6999 0.073 Uiso 1 1 calc R . .
O15 O 1.5668(9) -0.5530(4) 0.6796(4) 0.111(3) Uani 0.50 1 d P . .
C15 C 0.9954(3) 0.1697(3) 0.6411(2) 0.0575(11) Uani 1 1 d . . .
C16 C 1.0315(4) 0.1164(3) 0.6708(2) 0.0674(13) Uani 1 1 d . . .
H16 H 1.0771 0.1334 0.7121 0.081 Uiso 1 1 calc R . .
C17 C 1.0040(4) 0.0392(3) 0.6428(2) 0.0635(12) Uani 1 1 d . . .
C18 C 0.9362(4) 0.0136(3) 0.5837(2) 0.0585(11) Uani 1 1 d . . .
C19 C 0.9030(3) 0.0647(3) 0.5527(2) 0.0554(10) Uani 1 1 d . . .
H19 H 0.8602 0.0464 0.5107 0.066 Uiso 1 1 calc R . .
C20 C 0.9287(3) 0.1430(3) 0.57970(19) 0.0584(11) Uani 1 1 d . . .
C21 C 0.8872(3) 0.1975(3) 0.54378(19) 0.0553(10) Uani 1 1 d . . .
H21A H 0.9348 0.2483 0.5615 0.066 Uiso 1 1 calc R . .
H21B H 0.8999 0.1778 0.4973 0.066 Uiso 1 1 calc R . .
C22 C 0.4359(4) 0.1104(3) 0.41543(19) 0.0556(10) Uani 1 1 d . . .
C23 C 0.3718(4) 0.0397(2) 0.37219(19) 0.0543(10) Uani 1 1 d . . .
C24 C 0.3712(4) -0.0304(2) 0.38555(19) 0.0530(10) Uani 1 1 d . . .
H24 H 0.4101 -0.0337 0.4255 0.064 Uiso 1 1 calc R . .
C25 C 0.3150(4) -0.0955(2) 0.34178(19) 0.0565(10) Uani 1 1 d . . .
H25 H 0.3146 -0.1439 0.3513 0.068 Uiso 1 1 calc R . .
C26 C 0.2594(4) -0.0908(3) 0.28440(19) 0.0543(10) Uani 1 1 d . . .
H26 H 0.2213 -0.1366 0.2542 0.065 Uiso 1 1 calc R . .
C27 C 0.2569(3) -0.0232(3) 0.26919(18) 0.0516(10) Uani 1 1 d . . .
C28 C 0.3166(3) 0.0441(3) 0.31407(19) 0.0542(10) Uani 1 1 d . . .
H28 H 0.3185 0.0922 0.3040 0.065 Uiso 1 1 calc R . .
C29 C 0.2004(4) -0.0161(2) 0.20844(19) 0.0556(10) Uani 1 1 d . . .
C30 C 0.1917(4) -0.0764(3) 0.1517(2) 0.0638(12) Uani 1 1 d . . .
H30 H 0.2213 -0.1238 0.1525 0.077 Uiso 1 1 calc R . .
C31 C 0.1406(5) -0.0674(3) 0.0948(2) 0.0737(13) Uani 1 1 d . . .
H31 H 0.1394 -0.1084 0.0561 0.088 Uiso 1 1 calc R . .
C32 C 0.1023(4) 0.0521(3) 0.1448(2) 0.0659(12) Uani 1 1 d . . .
H32 H 0.0692 0.0982 0.1430 0.079 Uiso 1 1 calc R . .
C33 C 0.1559(4) 0.0493(3) 0.2029(2) 0.0672(12) Uani 1 1 d . . .
H33 H 0.1622 0.0933 0.2397 0.081 Uiso 1 1 calc R . .
C34 C 0.3567(4) 0.2872(3) 0.5983(3) 0.0858(16) Uani 1 1 d . . .
H34A H 0.3799 0.2889 0.6438 0.129 Uiso 1 1 calc R . .
H34B H 0.2702 0.2841 0.5907 0.129 Uiso 1 1 calc R . .
H34C H 0.3919 0.3341 0.5894 0.129 Uiso 1 1 calc R . .
C35 C 0.6250(4) 0.2747(3) 0.8663(2) 0.0612(11) Uani 1 1 d . . .
C36 C 0.5360(4) 0.3011(3) 0.9125(3) 0.0757(14) Uani 1 1 d . . .
C37 C 0.5271(6) 0.3780(3) 0.9421(3) 0.110(2) Uani 1 1 d . . .
H37 H 0.5809 0.4174 0.9353 0.132 Uiso 1 1 calc R . .
C38 C 0.4405(7) 0.3955(4) 0.9805(4) 0.152(4) Uani 1 1 d . . .
H38 H 0.4311 0.4483 0.9997 0.183 Uiso 1 1 calc R . .
C39 C 0.3661(8) 0.3408(4) 0.9931(4) 0.164(4) Uani 1 1 d . . .
H39 H 0.3111 0.3554 1.0241 0.196 Uiso 1 1 calc R . .
C40 C 0.3688(5) 0.2648(3) 0.9617(3) 0.0868(17) Uani 1 1 d . . .
C41 C 0.4555(4) 0.2453(3) 0.9221(2) 0.0665(12) Uani 1 1 d . . .
H41 H 0.4606 0.1925 0.9007 0.080 Uiso 1 1 calc R . .
C42 C 0.2830(5) 0.2060(3) 0.9716(3) 0.0807(15) Uani 1 1 d . . .
C43 C 0.2400(6) 0.1419(3) 0.9217(3) 0.0916(17) Uani 1 1 d . . .
H43 H 0.2652 0.1354 0.8795 0.110 Uiso 1 1 calc R . .
C44 C 0.1612(5) 0.0878(3) 0.9331(3) 0.0782(14) Uani 1 1 d . . .
H44 H 0.1314 0.0449 0.8973 0.094 Uiso 1 1 calc R . .
C45 C 0.1573(7) 0.1551(4) 1.0332(3) 0.114(2) Uani 1 1 d . . .
H45 H 0.1224 0.1644 1.0731 0.137 Uiso 1 1 calc R . .
C46 C 0.2399(7) 0.2120(3) 1.0269(3) 0.113(2) Uani 1 1 d . . .
H46 H 0.2653 0.2556 1.0629 0.135 Uiso 1 1 calc R . .
C47 C 1.0014(5) 0.2602(4) 0.9115(3) 0.0910(16) Uani 1 1 d . . .
H47A H 1.0100 0.2070 0.8871 0.136 Uiso 1 1 calc R . .
H47B H 1.0059 0.2640 0.9582 0.136 Uiso 1 1 calc R . .
H47C H 1.0651 0.2952 0.9036 0.136 Uiso 1 1 calc R . .
C48 C 1.1281(4) -0.0545(3) 0.6492(2) 0.0662(12) Uani 1 1 d . . .
C49 C 1.1492(5) -0.1162(4) 0.6780(3) 0.0897(18) Uani 1 1 d . . .
C50 C 1.1073(6) -0.1204(5) 0.7367(3) 0.138(3) Uani 1 1 d . . .
H50 H 1.0425 -0.0927 0.7511 0.165 Uiso 1 1 calc R A 1
C58 C 1.3870(6) -0.3609(4) 0.5409(4) 0.0994(18) Uani 1 1 d . . .
H58 H 1.3800 -0.3795 0.4947 0.119 Uiso 1 1 calc R . 1
C59 C 1.3336(6) -0.3022(3) 0.5770(3) 0.0929(18) Uani 1 1 d . . .
H59 H 1.2975 -0.2715 0.5528 0.111 Uiso 1 1 calc R B 1
C60 C 0.8313(4) -0.0928(3) 0.5021(2) 0.0660(12) Uani 1 1 d . . .
H60A H 0.7544 -0.0732 0.5100 0.099 Uiso 1 1 calc R . .
H60B H 0.8213 -0.1494 0.4894 0.099 Uiso 1 1 calc R . .
H60C H 0.8633 -0.0749 0.4669 0.099 Uiso 1 1 calc R . .
N3A N 1.4520(8) -0.3877(5) 0.5839(4) 0.076(2) Uiso 0.50 1 d P . 1
C51A C 1.1532(11) -0.1605(7) 0.7720(6) 0.086(3) Uiso 0.50 1 d P . 1
H51A H 1.1462 -0.1492 0.8175 0.103 Uiso 0.50 1 calc PR . 1
C52A C 1.2107(12) -0.2185(8) 0.7416(6) 0.092(3) Uiso 0.50 1 d P . 1
H52A H 1.2246 -0.2600 0.7597 0.110 Uiso 0.50 1 calc PR . 1
C53A C 1.2502(9) -0.2161(6) 0.6813(5) 0.069(2) Uiso 0.50 1 d P . 1
C54A C 1.2222(9) -0.1552(6) 0.6565(5) 0.061(2) Uiso 0.50 1 d P . 1
H54A H 1.2624 -0.1451 0.6219 0.073 Uiso 0.50 1 calc PR . 1
C55A C 1.3215(9) -0.2769(6) 0.6494(5) 0.071(2) Uiso 0.50 1 d P . 1
C56A C 1.3982(12) -0.3100(7) 0.6795(7) 0.102(4) Uiso 0.50 1 d P . 1
H56A H 1.4101 -0.2943 0.7258 0.123 Uiso 0.50 1 calc PR . 1
C57A C 1.4628(12) -0.3680(8) 0.6452(7) 0.106(4) Uiso 0.50 1 d P . 1
H57A H 1.5149 -0.3923 0.6683 0.127 Uiso 0.50 1 calc PR . 1
N3B N 1.3674(6) -0.4380(4) 0.5298(3) 0.0611(18) Uiso 0.50 1 d P . 2
C51B C 1.1130(11) -0.2023(7) 0.7514(6) 0.083(3) Uiso 0.50 1 d P . 2
H51B H 1.0799 -0.2111 0.7885 0.100 Uiso 0.50 1 calc PR . 2
C52B C 1.1673(10) -0.2623(7) 0.7095(6) 0.084(3) Uiso 0.50 1 d P . 2
H52B H 1.1748 -0.3090 0.7211 0.101 Uiso 0.50 1 calc PR . 2
C53B C 1.2087(9) -0.2550(6) 0.6535(5) 0.062(2) Uiso 0.50 1 d P . 2
C54B C 1.1943(7) -0.1905(5) 0.6359(4) 0.0434(17) Uiso 0.50 1 d P . 2
H54B H 1.2133 -0.1901 0.5936 0.052 Uiso 0.50 1 calc PR . 2
C55B C 1.2721(9) -0.3159(5) 0.6130(5) 0.061(2) Uiso 0.50 1 d P . 2
C56B C 1.2381(10) -0.3937(6) 0.6110(5) 0.086(3) Uiso 0.50 1 d P . 2
H56B H 1.1788 -0.4072 0.6360 0.103 Uiso 0.50 1 calc PR . 2
C57B C 1.2965(7) -0.4488(5) 0.5705(4) 0.080(3) Uiso 0.50 1 d P . 2
H57B H 1.2821 -0.5003 0.5733 0.096 Uiso 0.50 1 calc PR . 2
N4 N 1.5641(7) -0.5271(5) 0.6298(4) 0.130(4) Uiso 0.50 1 d PRD . .

loop_
_atom_site_aniso_label
_atom_site_aniso_U_11
_atom_site_aniso_U_22
_atom_site_aniso_U_33
_atom_site_aniso_U_23
_atom_site_aniso_U_13
_atom_site_aniso_U_12
Co1 0.0906(13) 0.0648(9) 0.1066(12) 0.0333(8) 0.0550(9) 0.0315(7)
O1 0.0470(16) 0.0600(16) 0.0448(15) 0.0117(13) 0.0038(12) 0.0036(12)
N1 0.067(2) 0.067(2) 0.048(2) 0.0135(18) 0.0154(17) 0.0089(18)
C1 0.047(2) 0.065(3) 0.042(2) 0.0124(19) 0.0123(17) 0.0116(19)
Co2 0.0515(5) 0.0772(6) 0.0432(4) 0.0187(4) 0.0066(3) 0.0045(4)
O2 0.0344(16) 0.096(2) 0.0687(19) -0.0071(17) 0.0094(14) 0.0133(15)
N2 0.067(3) 0.088(3) 0.048(2) 0.016(2) 0.0149(18) 0.000(2)
C2 0.034(2) 0.061(2) 0.044(2) 0.0083(18) 0.0075(16) 0.0047(17)
O3 0.0583(19) 0.0655(18) 0.0646(18) -0.0008(15) 0.0285(15) 0.0059(15)
C3 0.043(2) 0.065(2) 0.045(2) 0.0136(19) 0.0068(17) 0.0053(18)
O4 0.058(2) 0.089(2) 0.0603(19) 0.0138(17) 0.0092(15) 0.0045(16)
C4 0.042(2) 0.082(3) 0.050(2) 0.008(2) 0.0051(18) 0.011(2)
O5 0.0473(17) 0.103(2) 0.0520(16) 0.0180(17) 0.0160(13) 0.0291(16)
C5 0.040(2) 0.062(2) 0.061(2) 0.001(2) 0.0089(19) 0.0074(19)
O6 0.0482(18) 0.084(2) 0.074(2) 0.0128(18) 0.0089(15) 0.0186(15)
C6 0.045(2) 0.060(2) 0.048(2) 0.0067(19) 0.0084(18) 0.0008(18)
O7 0.101(3) 0.081(2) 0.067(2) 0.0270(19) -0.0213(18) -0.018(2)
C7 0.044(2) 0.067(3) 0.058(3) 0.010(2) 0.0126(19) 0.0008(19)
O8 0.063(2) 0.0574(19) 0.083(2) 0.0061(17) 0.0244(16) 0.0065(15)
C8 0.038(2) 0.071(3) 0.050(2) -0.002(2) 0.0079(18) 0.0031(19)
O9 0.0566(19) 0.087(2) 0.0571(17) 0.0168(16) 0.0197(15) 0.0271(16)
C9 0.038(2) 0.067(3) 0.051(2) 0.001(2) 0.0099(18) 0.0058(18)
O10 0.061(2) 0.100(2) 0.0437(15) 0.0224(16) 0.0050(13) 0.0023(16)
C10 0.045(2) 0.057(2) 0.063(3) -0.001(2) 0.021(2) 0.0002(19)
C11 0.048(3) 0.072(3) 0.051(2) 0.006(2) 0.0069(19) 0.001(2)
C12 0.051(3) 0.070(3) 0.052(2) -0.001(2) 0.008(2) 0.009(2)
O13 0.220(6) 0.122(4) 0.145(4) 0.025(4) 0.002(4) 0.086(4)
C13 0.044(2) 0.063(3) 0.057(3) -0.007(2) 0.0134(19) 0.0024(19)
O14 0.078(4) 0.048(3) 0.082(4) 0.019(3) 0.023(3) 0.016(3)
C14 0.035(2) 0.086(3) 0.052(2) 0.003(2) 0.0084(18) 0.006(2)
O15 0.187(9) 0.074(5) 0.073(5) 0.026(4) 0.003(5) 0.006(5)
C15 0.035(2) 0.077(3) 0.053(2) 0.000(2) 0.0107(18) 0.016(2)
C16 0.045(3) 0.099(4) 0.052(2) 0.004(3) 0.019(2) 0.013(2)
C17 0.054(3) 0.090(3) 0.051(2) 0.017(3) 0.021(2) 0.027(2)
C18 0.036(2) 0.075(3) 0.062(3) 0.010(2) 0.0177(19) 0.010(2)
C19 0.037(2) 0.076(3) 0.049(2) 0.005(2) 0.0138(17) 0.016(2)
C20 0.031(2) 0.090(3) 0.048(2) 0.004(2) 0.0100(17) 0.018(2)
C21 0.039(2) 0.076(3) 0.044(2) 0.004(2) 0.0171(17) -0.0045(19)
C22 0.055(3) 0.063(3) 0.048(2) 0.016(2) 0.0025(19) 0.006(2)
C23 0.051(3) 0.063(3) 0.046(2) 0.010(2) 0.0035(18) 0.0046(19)
C24 0.056(3) 0.058(3) 0.047(2) 0.016(2) 0.0129(18) 0.0065(19)
C25 0.062(3) 0.057(2) 0.049(2) 0.011(2) 0.007(2) 0.005(2)
C26 0.048(2) 0.062(3) 0.051(2) 0.008(2) 0.0144(19) 0.0073(19)
C27 0.042(2) 0.075(3) 0.039(2) 0.015(2) 0.0076(17) 0.0114(19)
C28 0.046(2) 0.066(3) 0.050(2) 0.015(2) 0.0062(18) 0.0042(19)
C29 0.063(3) 0.060(3) 0.043(2) 0.013(2) 0.0115(19) 0.003(2)
C30 0.070(3) 0.073(3) 0.046(2) 0.010(2) 0.003(2) 0.016(2)
C31 0.087(4) 0.077(3) 0.053(3) 0.012(2) 0.004(2) 0.010(3)
C32 0.065(3) 0.079(3) 0.059(3) 0.024(3) 0.007(2) 0.023(2)
C33 0.076(3) 0.076(3) 0.046(2) 0.008(2) 0.005(2) 0.018(2)
C34 0.046(3) 0.106(4) 0.089(4) -0.008(3) 0.010(2) 0.033(3)
C35 0.047(3) 0.074(3) 0.064(3) 0.018(2) 0.020(2) 0.001(2)
C36 0.067(3) 0.064(3) 0.084(3) -0.008(3) 0.030(3) 0.010(2)
C37 0.126(5) 0.058(3) 0.130(5) -0.014(3) 0.077(4) -0.005(3)
C38 0.174(8) 0.080(4) 0.183(8) -0.023(4) 0.136(7) -0.020(4)
C39 0.210(9) 0.072(4) 0.195(8) -0.016(5) 0.157(8) -0.024(5)
C40 0.087(4) 0.077(3) 0.092(4) 0.009(3) 0.052(3) -0.006(3)
C41 0.066(3) 0.072(3) 0.059(3) 0.011(2) 0.018(2) 0.002(2)
C42 0.078(4) 0.082(3) 0.074(3) 0.003(3) 0.033(3) -0.004(3)
C43 0.105(5) 0.084(4) 0.082(4) 0.016(3) 0.035(3) -0.016(3)
C44 0.078(4) 0.088(4) 0.066(3) 0.019(3) 0.011(3) 0.000(3)
C45 0.141(6) 0.110(5) 0.071(4) -0.005(4) 0.036(4) -0.040(4)
C46 0.154(6) 0.081(4) 0.084(4) -0.008(3) 0.061(4) -0.040(4)
C47 0.083(4) 0.110(4) 0.081(4) 0.036(3) 0.001(3) -0.006(3)
C48 0.050(3) 0.096(4) 0.054(3) 0.018(3) 0.014(2) 0.020(2)
C49 0.072(4) 0.148(5) 0.080(3) 0.065(4) 0.038(3) 0.048(4)
C50 0.106(5) 0.236(9) 0.116(5) 0.091(6) 0.066(4) 0.091(6)
C58 0.100(5) 0.083(4) 0.127(5) 0.050(4) 0.004(4) 0.012(3)
C59 0.121(5) 0.062(3) 0.101(4) 0.035(3) 0.001(4) 0.010(3)
C60 0.042(2) 0.072(3) 0.077(3) 0.007(2) 0.011(2) 0.011(2)

loop_
_atom_type_symbol
_atom_type_description
_atom_type_scat_dispersion_real
_atom_type_scat_dispersion_imag
_atom_type_scat_source
C C 0.0033 0.0016 'International Tables Vol C Tables 4.2.6.8 and 6.1.1.4'
H H 0.0000 0.0000 'International Tables Vol C Tables 4.2.6.8 and 6.1.1.4'
Co Co 0.3494 0.9721 'International Tables Vol C Tables 4.2.6.8 and 6.1.1.4'
N N 0.0061 0.0033 'International Tables Vol C Tables 4.2.6.8 and 6.1.1.4'
O O 0.0106 0.0060 'International Tables Vol C Tables 4.2.6.8 and 6.1.1.4'

loop_
_geom_angle_atom_site_label_1
_geom_angle_atom_site_label_2
_geom_angle_atom_site_label_3
_geom_angle
_geom_angle_site_symmetry_1
_geom_angle_site_symmetry_3
O12 Co1 Co1 120.7(7) 2_846 2_846
O12 Co1 O13 117.5(7) 2_846 .
Co1 Co1 O13 86.1(2) 2_846 .
O12 Co1 O11 32.6(7) 2_846 .
Co1 Co1 O11 133.7(3) 2_846 .
O13 Co1 O11 135.7(3) . .
O12 Co1 N3B 58.3(7) 2_846 2_846
Co1 Co1 N3B 72.2(2) 2_846 2_846
O13 Co1 N3B 85.3(3) . 2_846
O11 Co1 N3B 89.7(3) . 2_846
O12 Co1 N3A 122.6(8) 2_846 .
Co1 Co1 N3A 106.9(3) 2_846 .
O13 Co1 N3A 94.4(3) . .
O11 Co1 N3A 91.2(3) . .
N3B Co1 N3A 179.0(3) 2_846 .
O12 Co1 N3B 149.4(7) 2_846 .
Co1 Co1 N3B 66.5(2) 2_846 .
O13 Co1 N3B 91.8(3) . .
O11 Co1 N3B 119.0(3) . .
N3B Co1 N3B 138.62(16) 2_846 .
N3A Co1 N3B 40.5(3) . .
O12 Co1 O12 143.7(5) 2_846 .
Co1 Co1 O12 22.9(3) 2_846 .
O13 Co1 O12 75.1(4) . .
O11 Co1 O12 149.1(4) . .
N3B Co1 O12 91.6(4) 2_846 .
N3A Co1 O12 87.5(4) . .
N3B Co1 O12 48.3(4) . .
O12 Co1 O14 74.1(7) 2_846 .
Co1 Co1 O14 138.06(19) 2_846 .
O13 Co1 O14 54.6(3) . .
O11 Co1 O14 81.4(3) . .
N3B Co1 O14 88.9(2) 2_846 .
N3A Co1 O14 91.6(3) . .
N3B Co1 O14 122.3(2) . .
O12 Co1 O14 129.5(4) . .
O12 Co1 O13 87.8(7) 2_846 2_846
Co1 Co1 O13 53.4(2) 2_846 2_846
O13 Co1 O13 139.48(15) . 2_846
O11 Co1 O13 82.7(3) . 2_846
N3B Co1 O13 82.4(2) 2_846 2_846
N3A Co1 O13 97.4(3) . 2_846
N3B Co1 O13 73.4(2) . 2_846
O12 Co1 O13 66.8(4) . 2_846
O14 Co1 O13 161.9(2) . 2_846
C22 O1 C3 115.3(3) . .
C31 N1 C32 116.4(4) . .
C31 N1 Co2 120.3(3) . .
C32 N1 Co2 123.2(3) . .
C2 C1 C6 116.5(4) . .
C2 C1 C21 120.5(4) . .
C6 C1 C21 123.0(4) . .
O10 Co2 O10 180.0(3) 2 .
O10 Co2 N2 90.18(14) 2 2_556
O10 Co2 N2 89.82(14) . 2_556
O10 Co2 N2 89.82(14) 2 1_554
O10 Co2 N2 90.18(14) . 1_554
N2 Co2 N2 180.0(2) 2_556 1_554
O10 Co2 N1 90.97(12) 2 .
O10 Co2 N1 89.03(12) . .
N2 Co2 N1 86.70(14) 2_556 .
N2 Co2 N1 93.30(14) 1_554 .
O10 Co2 N1 89.03(12) 2 2
O10 Co2 N1 90.97(12) . 2
N2 Co2 N1 93.30(14) 2_556 2
N2 Co2 N1 86.70(14) 1_554 2
N1 Co2 N1 180.00(9) . 2
C4 O2 C34 116.3(4) . .
C45 N2 C44 112.5(5) . .
C45 N2 Co2 126.5(3) . 1_556
C44 N2 Co2 120.6(4) . 1_556
C3 C2 C1 122.5(4) . .
C3 C2 H2 118.7 . .
C1 C2 H2 118.7 . .
C35 O3 C10 116.0(3) . .
C2 C3 C4 122.8(4) . .
C2 C3 O1 119.1(4) . .
C4 C3 O1 117.9(3) . .
C11 O4 C47 116.5(4) . .
O2 C4 C5 126.5(4) . .
O2 C4 C3 117.7(4) . .
C5 C4 C3 115.8(4) . .
C48 O5 C17 114.8(3) . .
C6 C5 C4 123.1(4) . .
C6 C5 H5 118.5 . .
C4 C5 H5 118.5 . .
C18 O6 C60 116.3(4) . .
C5 C6 C1 119.3(4) . .
C5 C6 C7 119.6(4) . .
C1 C6 C7 121.1(4) . .
C8 C7 C6 113.7(4) . .
C8 C7 H7A 108.8 . .
C6 C7 H7A 108.8 . .
C8 C7 H7B 108.8 . .
C6 C7 H7B 108.8 . .
H7A C7 H7B 107.7 . .
C9 C8 C13 117.4(4) . .
C9 C8 C7 118.3(4) . .
C13 C8 C7 124.2(4) . .
C10 C9 C8 121.3(4) . .
C10 C9 H9 119.4 . .
C8 C9 H9 119.4 . .
C9 C10 C11 121.7(4) . .
C9 C10 O3 119.3(4) . .
C11 C10 O3 118.9(4) . .
O12 O11 Co1 23.5(6) 2_846 .
C12 C11 O4 124.6(4) . .
C12 C11 C10 118.4(4) . .
O4 C11 C10 117.0(4) . .
Co1 O12 O11 123.9(12) 2_846 2_846
Co1 O12 Co1 36.3(5) 2_846 .
O11 O12 Co1 136.5(8) 2_846 .
C11 C12 C13 120.0(4) . .
C11 C12 H12 120.0 . .
C13 C12 H12 120.0 . .
N4 O13 Co1 112.1(6) . .
N4 O13 Co1 152.6(6) . 2_846
Co1 O13 Co1 40.52(15) . 2_846
C8 C13 C12 121.1(4) . .
C8 C13 C14 123.1(4) . .
C12 C13 C14 115.6(4) . .
N4 O14 Co1 86.7(5) . .
C15 C14 C13 111.0(3) . .
C15 C14 H14A 109.4 . .
C13 C14 H14A 109.4 . .
C15 C14 H14B 109.4 . .
C13 C14 H14B 109.4 . .
H14A C14 H14B 108.0 . .
C16 C15 C20 118.1(4) . .
C16 C15 C14 118.3(4) . .
C20 C15 C14 123.6(4) . .
C15 C16 C17 121.7(4) . .
C15 C16 H16 119.1 . .
C17 C16 H16 119.1 . .
C16 C17 C18 119.9(5) . .
C16 C17 O5 120.2(4) . .
C18 C17 O5 119.8(5) . .
C19 C18 O6 125.3(4) . .
C19 C18 C17 119.4(5) . .
O6 C18 C17 115.3(4) . .
C18 C19 C20 122.2(4) . .
C18 C19 H19 118.9 . .
C20 C19 H19 118.9 . .
C19 C20 C15 118.7(4) . .
C19 C20 C21 120.0(4) . .
C15 C20 C21 121.3(4) . .
C1 C21 C20 111.9(3) . .
C1 C21 H21A 109.2 . .
C20 C21 H21A 109.2 . .
C1 C21 H21B 109.2 . .
C20 C21 H21B 109.2 . .
H21A C21 H21B 107.9 . .
O7 C22 O1 123.3(4) . .
O7 C22 C23 125.2(4) . .
O1 C22 C23 111.5(4) . .
C24 C23 C28 119.6(4) . .
C24 C23 C22 122.8(4) . .
C28 C23 C22 117.4(4) . .
C25 C24 C23 120.4(4) . .
C25 C24 H24 119.8 . .
C23 C24 H24 119.8 . .
C26 C25 C24 119.7(4) . .
C26 C25 H25 120.1 . .
C24 C25 H25 120.1 . .
C27 C26 C25 122.0(4) . .
C27 C26 H26 119.0 . .
C25 C26 H26 119.0 . .
C26 C27 C28 118.2(4) . .
C26 C27 C29 123.6(4) . .
C28 C27 C29 118.2(4) . .
C23 C28 C27 119.9(4) . .
C23 C28 H28 120.1 . .
C27 C28 H28 120.1 . .
C33 C29 C30 116.1(4) . .
C33 C29 C27 122.6(4) . .
C30 C29 C27 121.2(4) . .
C31 C30 C29 119.9(4) . .
C31 C30 H30 120.0 . .
C29 C30 H30 120.0 . .
N1 C31 C30 123.1(5) . .
N1 C31 H31 118.4 . .
C30 C31 H31 118.4 . .
N1 C32 C33 124.3(4) . .
N1 C32 H32 117.8 . .
C33 C32 H32 117.8 . .
C29 C33 C32 119.9(4) . .
C29 C33 H33 120.0 . .
C32 C33 H33 120.0 . .
O2 C34 H34A 109.5 . .
O2 C34 H34B 109.5 . .
H34A C34 H34B 109.5 . .
O2 C34 H34C 109.5 . .
H34A C34 H34C 109.5 . .
H34B C34 H34C 109.5 . .
O8 C35 O3 123.8(4) . .
O8 C35 C36 124.5(4) . .
O3 C35 C36 111.6(4) . .
C37 C36 C41 119.8(4) . .
C37 C36 C35 122.9(5) . .
C41 C36 C35 117.2(4) . .
C38 C37 C36 117.9(5) . .
C38 C37 H37 121.0 . .
C36 C37 H37 121.0 . .
C37 C38 C39 122.3(6) . .
C37 C38 H38 118.9 . .
C39 C38 H38 118.9 . .
C38 C39 C40 120.7(5) . .
C38 C39 H39 119.6 . .
C40 C39 H39 119.6 . .
C41 C40 C39 118.1(5) . .
C41 C40 C42 121.0(5) . .
C39 C40 C42 120.9(5) . .
C40 C41 C36 120.9(5) . .
C40 C41 H41 119.6 . .
C36 C41 H41 119.6 . .
C46 C42 C43 116.2(5) . .
C46 C42 C40 122.5(5) . .
C43 C42 C40 121.3(5) . .
C44 C43 C42 119.5(5) . .
C44 C43 H43 120.2 . .
C42 C43 H43 120.2 . .
N2 C44 C43 125.1(5) . .
N2 C44 H44 117.4 . .
C43 C44 H44 117.4 . .
N2 C45 C46 125.9(5) . .
N2 C45 H45 117.0 . .
C46 C45 H45 117.0 . .
C42 C46 C45 120.0(6) . .
C42 C46 H46 120.0 . .
C45 C46 H46 120.0 . .
O4 C47 H47A 109.5 . .
O4 C47 H47B 109.5 . .
H47A C47 H47B 109.5 . .
O4 C47 H47C 109.5 . .
H47A C47 H47C 109.5 . .
H47B C47 H47C 109.5 . .
O9 C48 O5 122.2(4) . .
O9 C48 C49 125.3(4) . .
O5 C48 C49 112.5(4) . .
C54A C49 C50 119.8(7) . .
C54A C49 C48 115.7(6) . .
C50 C49 C48 123.0(5) . .
C54A C49 C54B 25.5(5) . .
C50 C49 C54B 116.7(6) . .
C48 C49 C54B 118.8(5) . .
C51A C50 C49 122.6(7) . .
C51A C50 C51B 31.6(6) . .
C49 C50 C51B 114.7(7) . .
C51A C50 H50 118.7 . .
C49 C50 H50 118.7 . .
C51B C50 H50 116.8 . .
N3A C58 N3B 67.1(5) . .
N3A C58 C59 105.8(7) . .
N3B C58 C59 131.9(6) . .
N3A C58 H58 127.1 . .
N3B C58 H58 76.7 . .
C59 C58 H58 127.1 . .
C55B C59 C58 117.7(7) . .
C55B C59 C55A 41.1(6) . .
C58 C59 C55A 131.2(6) . .
C55B C59 H59 110.4 . .
C58 C59 H59 114.4 . .
C55A C59 H59 114.4 . .
O6 C60 H60A 109.5 . .
O6 C60 H60B 109.5 . .
H60A C60 H60B 109.5 . .
O6 C60 H60C 109.5 . .
H60A C60 H60C 109.5 . .
H60B C60 H60C 109.5 . .
C57A N3A C58 130.8(10) . .
C57A N3A Co1 123.5(9) . .
C58 N3A Co1 105.7(6) . .
C50 C51A C52A 116.5(12) . .
C50 C51A H51A 121.8 . .
C52A C51A H51A 121.8 . .
C51A C52A C53A 117.4(11) . .
C51A C52A H52A 121.3 . .
C53A C52A H52A 121.3 . .
C54A C53A C52A 118.1(10) . .
C54A C53A C55A 123.9(9) . .
C52A C53A C55A 118.0(9) . .
C49 C54A C53A 120.3(9) . .
C49 C54A H54A 119.8 . .
C53A C54A H54A 119.8 . .
C56A C55A C53A 125.6(10) . .
C56A C55A C59 108.6(9) . .
C53A C55A C59 125.2(8) . .
C55A C56A C57A 121.9(13) . .
C55A C56A H56A 119.0 . .
C57A C56A H56A 119.0 . .
N3A C57A C56A 120.2(13) . .
N3A C57A H57A 119.9 . .
C56A C57A H57A 119.9 . .
C57B N3B C58 105.8(7) . .
C57B N3B Co1 123.9(6) . 2_846
C58 N3B Co1 129.3(5) . 2_846
C57B N3B Co1 124.1(6) . .
C58 N3B Co1 103.4(5) . .
Co1 N3B Co1 41.38(16) 2_846 .
C52B C51B C50 120.6(10) . .
C52B C51B H51B 119.7 . .
C50 C51B H51B 119.7 . .
C53B C52B C51B 122.3(11) . .
C53B C52B H52B 118.9 . .
C51B C52B H52B 118.9 . .
C54B C53B C52B 118.8(9) . .
C54B C53B C55B 119.8(8) . .
C52B C53B C55B 121.3(9) . .
C53B C54B C49 126.2(7) . .
C53B C54B H54B 116.9 . .
C49 C54B H54B 116.9 . .
C59 C55B C56B 120.1(9) . .
C59 C55B C53B 120.9(9) . .
C56B C55B C53B 118.0(9) . .
C57B C56B C55B 116.0(10) . .
C57B C56B H56B 122.0 . .
C55B C56B H56B 122.0 . .
N3B C57B C56B 127.0(9) . .
N3B C57B H57B 116.5 . .
C56B C57B H57B 116.5 . .
O13 N4 O15 136.4(9) . .
O13 N4 O14 100.4(7) . .
O15 N4 O14 119.8(8) . .

loop_
_geom_bond_atom_site_label_1
_geom_bond_atom_site_label_2
_geom_bond_distance
_geom_bond_site_symmetry_2
Co1 O12 0.993(13) 2_846
Co1 Co1 1.508(4) 2_846
Co1 O13 1.864(6) .
Co1 O11 2.065(8) .
Co1 N3B 2.091(7) 2_846
Co1 N3A 2.126(8) .
Co1 N3B 2.171(7) .
Co1 O12 2.188(14) .
Co1 O14 2.348(7) .
Co1 O13 2.315(6) 2_846
O1 C22 1.346(5) .
O1 C3 1.410(5) .
N1 C31 1.311(6) .
N1 C32 1.315(6) .
N1 Co2 2.165(4) .
C1 C2 1.393(5) .
C1 C6 1.428(5) .
C1 C21 1.474(5) .
Co2 O10 2.101(3) 2
Co2 O10 2.101(3) .
Co2 N2 2.132(4) 2_556
Co2 N2 2.132(4) 1_554
Co2 N1 2.165(4) 2
O2 C4 1.344(5) .
O2 C34 1.428(5) .
N2 C45 1.295(7) .
N2 C44 1.313(6) .
N2 Co2 2.132(4) 1_556
C2 C3 1.323(5) .
C2 H2 0.9500 .
O3 C35 1.339(5) .
O3 C10 1.405(5) .
C3 C4 1.395(6) .
O4 C11 1.360(5) .
O4 C47 1.408(6) .
C4 C5 1.389(6) .
O5 C48 1.361(5) .
O5 C17 1.384(5) .
C5 C6 1.371(5) .
C5 H5 0.9500 .
O6 C18 1.370(5) .
O6 C60 1.435(5) .
C6 C7 1.494(6) .
O7 C22 1.173(5) .
C7 C8 1.475(6) .
C7 H7A 0.9900 .
C7 H7B 0.9900 .
O8 C35 1.176(5) .
C8 C9 1.362(5) .
C8 C13 1.377(6) .
O9 C48 1.193(5) .
C9 C10 1.358(6) .
C9 H9 0.9500 .
C10 C11 1.367(6) .
O11 O12 1.340(13) 2_846
C11 C12 1.353(6) .
O12 Co1 0.993(13) 2_846
O12 O11 1.340(13) 2_846
C12 C13 1.394(6) .
C12 H12 0.9500 .
O13 N4 1.271(9) .
O13 Co1 2.315(6) 2_846
C13 C14 1.542(5) .
O14 N4 1.306(9) .
C14 C15 1.476(6) .
C14 H14A 0.9900 .
C14 H14B 0.9900 .
O15 N4 1.274(10) .
C15 C16 1.361(6) .
C15 C20 1.406(6) .
C16 C17 1.362(7) .
C16 H16 0.9500 .
C17 C18 1.373(6) .
C18 C19 1.333(6) .
C19 C20 1.375(6) .
C19 H19 0.9500 .
C20 C21 1.486(6) .
C21 H21A 0.9900 .
C21 H21B 0.9900 .
C22 C23 1.461(6) .
C23 C24 1.370(6) .
C23 C28 1.373(6) .
C24 C25 1.366(6) .
C24 H24 0.9500 .
C25 C26 1.363(6) .
C25 H25 0.9500 .
C26 C27 1.349(6) .
C26 H26 0.9500 .
C27 C28 1.414(6) .
C27 C29 1.446(5) .
C28 H28 0.9500 .
C29 C33 1.352(6) .
C29 C30 1.387(6) .
C30 C31 1.364(6) .
C30 H30 0.9500 .
C31 H31 0.9500 .
C32 C33 1.357(6) .
C32 H32 0.9500 .
C33 H33 0.9500 .
C34 H34A 0.9800 .
C34 H34B 0.9800 .
C34 H34C 0.9800 .
C35 C36 1.488(6) .
C36 C37 1.380(7) .
C36 C41 1.376(7) .
C37 C38 1.337(7) .
C37 H37 0.9500 .
C38 C39 1.347(9) .
C38 H38 0.9500 .
C39 C40 1.361(8) .
C39 H39 0.9500 .
C40 C41 1.359(6) .
C40 C42 1.455(7) .
C41 H41 0.9500 .
C42 C46 1.299(7) .
C42 C43 1.373(7) .
C43 C44 1.358(7) .
C43 H43 0.9500 .
C44 H44 0.9500 .
C45 C46 1.379(8) .
C45 H45 0.9500 .
C46 H46 0.9500 .
C47 H47A 0.9800 .
C47 H47B 0.9800 .
C47 H47C 0.9800 .
C48 C49 1.438(7) .
C49 C54A 1.173(10) .
C49 C50 1.399(7) .
C49 C54B 1.553(10) .
C50 C51A 1.288(13) .
C50 C51B 1.599(14) .
C50 H50 0.9500 .
C58 N3A 1.347(10) .
C58 N3B 1.345(9) .
C58 C59 1.353(8) .
C58 H58 0.9500 .
C59 C55B 1.142(10) .
C59 C55A 1.515(12) .
C59 H59 0.9500 .
C60 H60A 0.9800 .
C60 H60B 0.9800 .
C60 H60C 0.9800 .
N3A C57A 1.257(14) .
C51A C52A 1.327(17) .
C51A H51A 0.9500 .
C52A C53A 1.412(15) .
C52A H52A 0.9500 .
C53A C54A 1.393(13) .
C53A C55A 1.468(14) .
C54A H54A 0.9500 .
C55A C56A 1.317(15) .
C56A C57A 1.404(17) .
C56A H56A 0.9500 .
C57A H57A 0.9500 .
N3B C57B 1.277(10) .
N3B Co1 2.091(7) 2_846
C51B C52B 1.427(16) .
C51B H51B 0.9500 .
C52B C53B 1.358(13) .
C52B H52B 0.9500 .
C53B C54B 1.335(11) .
C53B C55B 1.481(13) .
C54B H54B 0.9500 .
C55B C56B 1.417(14) .
C56B C57B 1.386(13) .
C56B H56B 0.9500 .
C57B H57B 0.9500 .

loop_
_platon_squeeze_void_nr
_platon_squeeze_void_average_x
_platon_squeeze_void_average_y
_platon_squeeze_void_average_z
_platon_squeeze_void_volume
_platon_squeeze_void_count_electrons
_platon_squeeze_void_content
1 -0.114 0.348 0.085 1963 656 ' '
